data_4117349
loop_
_publ_author_name
'Alexander G. Tskhovrebov'
'Euro Solari'
'Matthew D. Wodrich'
'Rosario Scopelliti'
'Kay Severin'

_publ_section_title
;
 Sequential N-O and N-N Bond Cleavage of N-Heterocyclic Carbene-Activated
 Nitrous Oxide with a Vanadium Complex
;
_journal_name_full 'Journal of the American Chemical Society'
_journal_page_first 1471
_journal_page_last 1473
_journal_paper_doi 10.1021/ja210976a
_journal_volume 134
_journal_year 2012
_chemical_formula_moiety 'C48 H57 N4 O V'
_chemical_formula_sum 'C48 H57 N4 O V'
_chemical_formula_weight 756.92
_chemical_name_systematic
; 
 ? 
;
_space_group_IT_number 2
_symmetry_cell_setting triclinic
_symmetry_space_group_name_Hall '-P 1'
_symmetry_space_group_name_H-M 'P -1'
_atom_sites_solution_hydrogens geom
_atom_sites_solution_primary direct
_atom_sites_solution_secondary difmap
_audit_creation_method SHELXL-97
_cell_angle_alpha 85.57(3)
_cell_angle_beta 79.28(3)
_cell_angle_gamma 62.45(3)
_cell_formula_units_Z 2
_cell_length_a 10.984(3)
_cell_length_b 11.655(4)
_cell_length_c 18.774(8)
_cell_measurement_reflns_used 54
_cell_measurement_temperature 100(2)
_cell_measurement_theta_max 22
_cell_measurement_theta_min 3
_cell_volume 2093.6(14)
_computing_cell_refinement 'Dirax/lsq (Duisenberg & Schreurs, 1989-2000)'
_computing_data_collection 'Collect (Bruker AXS BV, 1997-2004)'
_computing_data_reduction 'EvalCCD (Duisenberg & Schreurs, 1990-2000)'
_computing_molecular_graphics 'Bruker SHELXTL'
_computing_publication_material 'Bruker SHELXTL'
_computing_structure_refinement 'SHELXL-97 (Sheldrick, 1997)'
_computing_structure_solution 'SHELXS-97 (Sheldrick, 1990)'
_diffrn_ambient_temperature 100(2)
_diffrn_measured_fraction_theta_full 0.991
_diffrn_measured_fraction_theta_max 0.991
_diffrn_measurement_device_type 'Bruker APEX II CCD'
_diffrn_measurement_method 'phi and omega scans'
_diffrn_radiation_monochromator graphite
_diffrn_radiation_source 'fine-focus sealed tube'
_diffrn_radiation_type MoK\a
_diffrn_radiation_wavelength 0.71073
_diffrn_reflns_av_R_equivalents 0.1322
_diffrn_reflns_av_sigmaI/netI 0.1157
_diffrn_reflns_limit_h_max 13
_diffrn_reflns_limit_h_min -13
_diffrn_reflns_limit_k_max 13
_diffrn_reflns_limit_k_min -13
_diffrn_reflns_limit_l_max 22
_diffrn_reflns_limit_l_min -22
_diffrn_reflns_number 36660
_diffrn_reflns_theta_full 25.00
_diffrn_reflns_theta_max 25.00
_diffrn_reflns_theta_min 3.31
_exptl_absorpt_coefficient_mu 0.277
_exptl_absorpt_correction_T_max 0.7452
_exptl_absorpt_correction_T_min 0.6497
_exptl_absorpt_correction_type multi-scan
_exptl_absorpt_process_details 'SADABS 2008, Bruker AXS, 2008'
_exptl_crystal_colour yellow
_exptl_crystal_density_diffrn 1.201
_exptl_crystal_description needle
_exptl_crystal_F_000 808
_exptl_crystal_size_max 0.31
_exptl_crystal_size_mid 0.10
_exptl_crystal_size_min 0.06
_refine_diff_density_max 0.283
_refine_diff_density_min -0.335
_refine_diff_density_rms 0.071
_refine_ls_extinction_coef 0.0018(5)
_refine_ls_extinction_expression Fc^*^=kFc[1+0.001xFc^2^\l^3^/sin(2\q)]^-1/4^
_refine_ls_extinction_method SHELXL
_refine_ls_goodness_of_fit_ref 1.119
_refine_ls_hydrogen_treatment constr
_refine_ls_matrix_type full
_refine_ls_number_parameters 488
_refine_ls_number_reflns 7293
_refine_ls_number_restraints 0
_refine_ls_restrained_S_all 1.119
_refine_ls_R_factor_all 0.1421
_refine_ls_R_factor_gt 0.0683
_refine_ls_shift/su_max 0.000
_refine_ls_shift/su_mean 0.000
_refine_ls_structure_factor_coef Fsqd
_refine_ls_weighting_details 'calc w=1/[\s^2^(Fo^2^)+(0.0171P)^2^+2.6201P] where P=(Fo^2^+2Fc^2^)/3'
_refine_ls_weighting_scheme calc
_refine_ls_wR_factor_gt 0.1002
_refine_ls_wR_factor_ref 0.1205
_reflns_number_gt 4548
_reflns_number_total 7293
_reflns_threshold_expression >2sigma(I)
_cod_data_source_file ja210976a_si_002.cif
_cod_data_source_block al268
_cod_original_cell_volume 2093.6(12)
_cod_database_code 4117349

loop_
_symmetry_equiv_pos_as_xyz
'x, y, z'
'-x, -y, -z'

loop_
_atom_site_label
_atom_site_type_symbol
_atom_site_fract_x
_atom_site_fract_y
_atom_site_fract_z
_atom_site_U_iso_or_equiv
_atom_site_adp_type
_atom_site_occupancy
_atom_site_symmetry_multiplicity
_atom_site_calc_flag
_atom_site_refinement_flags
V1 V 0.22674(7) 0.25590(6) 0.28417(3) 0.01707(19) Uani 1 1 d .
O1 O 0.2515(3) 0.2231(2) 0.36608(13) 0.0224(6) Uani 1 1 d .
N1 N 0.2895(3) 0.3683(3) 0.24879(15) 0.0178(7) Uani 1 1 d .
N2 N 0.0364(3) 0.2980(3) 0.28270(15) 0.0167(7) Uani 1 1 d .
N3 N 0.3366(3) 0.5305(3) 0.29477(16) 0.0190(7) Uani 1 1 d .
N4 N 0.5095(3) 0.3736(3) 0.22728(16) 0.0181(7) Uani 1 1 d .
C1 C 0.3709(4) 0.4192(3) 0.25748(19) 0.0164(8) Uani 1 1 d .
C2 C 0.4536(4) 0.5515(4) 0.2869(2) 0.0253(10) Uani 1 1 d .
H2 H 0.4574 0.6218 0.3071 0.030 Uiso 1 1 calc R
C3 C 0.5602(4) 0.4551(3) 0.2457(2) 0.0227(9) Uani 1 1 d .
H3 H 0.6525 0.4446 0.2319 0.027 Uiso 1 1 calc R
C4 C 0.1996(4) 0.6115(3) 0.3349(2) 0.0187(9) Uani 1 1 d .
C5 C 0.1642(4) 0.5765(3) 0.4062(2) 0.0196(9) Uani 1 1 d .
C6 C 0.0312(4) 0.6552(3) 0.4433(2) 0.0214(9) Uani 1 1 d .
H6 H 0.0047 0.6339 0.4916 0.026 Uiso 1 1 calc R
C7 C -0.0647(4) 0.7649(4) 0.4117(2) 0.0225(9) Uani 1 1 d .
C8 C -0.0220(4) 0.7963(3) 0.3412(2) 0.0208(9) Uani 1 1 d .
H8 H -0.0854 0.8713 0.3194 0.025 Uiso 1 1 calc R
C9 C 0.1108(4) 0.7212(3) 0.3014(2) 0.0197(9) Uani 1 1 d .
C10 C 0.2672(4) 0.4584(4) 0.4408(2) 0.0274(10) Uani 1 1 d .
H10A H 0.2299 0.4565 0.4923 0.041 Uiso 1 1 calc R
H10B H 0.3557 0.4622 0.4360 0.041 Uiso 1 1 calc R
H10C H 0.2828 0.3801 0.4166 0.041 Uiso 1 1 calc R
C11 C -0.2096(4) 0.8460(4) 0.4524(2) 0.0326(10) Uani 1 1 d .
H11A H -0.2362 0.9379 0.4436 0.049 Uiso 1 1 calc R
H11B H -0.2112 0.8290 0.5045 0.049 Uiso 1 1 calc R
H11C H -0.2755 0.8238 0.4357 0.049 Uiso 1 1 calc R
C12 C 0.1544(4) 0.7589(4) 0.2257(2) 0.0265(10) Uani 1 1 d .
H12A H 0.2143 0.7997 0.2274 0.040 Uiso 1 1 calc R
H12B H 0.0714 0.8199 0.2059 0.040 Uiso 1 1 calc R
H12C H 0.2057 0.6814 0.1946 0.040 Uiso 1 1 calc R
C13 C 0.5886(4) 0.2527(3) 0.18720(19) 0.0188(9) Uani 1 1 d .
C14 C 0.5928(4) 0.2550(4) 0.1126(2) 0.0217(9) Uani 1 1 d .
C15 C 0.6687(4) 0.1372(4) 0.0752(2) 0.0249(9) Uani 1 1 d .
H15 H 0.6752 0.1363 0.0240 0.030 Uiso 1 1 calc R
C16 C 0.7357(4) 0.0202(4) 0.1107(2) 0.0261(10) Uani 1 1 d .
C17 C 0.7264(4) 0.0240(4) 0.1857(2) 0.0234(9) Uani 1 1 d .
H17 H 0.7709 -0.0547 0.2105 0.028 Uiso 1 1 calc R
C18 C 0.6540(4) 0.1396(4) 0.2255(2) 0.0217(9) Uani 1 1 d .
C19 C 0.5157(4) 0.3816(4) 0.0748(2) 0.0307(10) Uani 1 1 d .
H19A H 0.4151 0.4116 0.0884 0.046 Uiso 1 1 calc R
H19B H 0.5427 0.3682 0.0222 0.046 Uiso 1 1 calc R
H19C H 0.5395 0.4466 0.0894 0.046 Uiso 1 1 calc R
C20 C 0.8157(4) -0.1067(4) 0.0691(2) 0.0386(12) Uani 1 1 d .
H20A H 0.7583 -0.1520 0.0744 0.058 Uiso 1 1 calc R
H20B H 0.9017 -0.1606 0.0883 0.058 Uiso 1 1 calc R
H20C H 0.8387 -0.0897 0.0177 0.058 Uiso 1 1 calc R
C21 C 0.6449(4) 0.1450(4) 0.3063(2) 0.0304(10) Uani 1 1 d .
H21A H 0.6883 0.1969 0.3173 0.046 Uiso 1 1 calc R
H21B H 0.6935 0.0571 0.3245 0.046 Uiso 1 1 calc R
H21C H 0.5468 0.1844 0.3296 0.046 Uiso 1 1 calc R
C22 C 0.3609(4) 0.0830(3) 0.22521(19) 0.0177(8) Uani 1 1 d .
C23 C 0.3584(4) 0.0845(3) 0.14971(19) 0.0167(8) Uani 1 1 d .
C24 C 0.4200(4) -0.0325(3) 0.1100(2) 0.0209(9) Uani 1 1 d .
H24 H 0.4141 -0.0296 0.0600 0.025 Uiso 1 1 calc R
C25 C 0.4889(4) -0.1516(3) 0.1416(2) 0.0230(9) Uani 1 1 d .
C26 C 0.5030(4) -0.1515(4) 0.2139(2) 0.0244(9) Uani 1 1 d .
H26 H 0.5562 -0.2316 0.2355 0.029 Uiso 1 1 calc R
C27 C 0.4418(4) -0.0383(3) 0.25595(19) 0.0192(9) Uani 1 1 d .
C28 C 0.2910(4) 0.2078(3) 0.10692(19) 0.0188(8) Uani 1 1 d .
H28A H 0.3532 0.2026 0.0611 0.028 Uiso 1 1 calc R
H28B H 0.2743 0.2824 0.1353 0.028 Uiso 1 1 calc R
H28C H 0.2023 0.2178 0.0968 0.028 Uiso 1 1 calc R
C29 C 0.5468(5) -0.2775(4) 0.1004(2) 0.0364(11) Uani 1 1 d .
H29A H 0.4734 -0.3039 0.1029 0.055 Uiso 1 1 calc R
H29B H 0.6241 -0.3445 0.1220 0.055 Uiso 1 1 calc R
H29C H 0.5805 -0.2657 0.0496 0.055 Uiso 1 1 calc R
C30 C 0.4712(4) -0.0551(4) 0.3326(2) 0.0270(10) Uani 1 1 d .
H30A H 0.4350 -0.1118 0.3590 0.041 Uiso 1 1 calc R
H30B H 0.4256 0.0295 0.3570 0.041 Uiso 1 1 calc R
H30C H 0.5720 -0.0938 0.3315 0.041 Uiso 1 1 calc R
C31 C -0.0606(4) 0.2846(3) 0.34298(18) 0.0174(8) Uani 1 1 d .
C32 C -0.0267(4) 0.1655(3) 0.3799(2) 0.0187(9) Uani 1 1 d .
C33 C -0.1266(4) 0.1558(4) 0.43556(19) 0.0219(9) Uani 1 1 d .
H33 H -0.1030 0.0756 0.4598 0.026 Uiso 1 1 calc R
C34 C -0.2574(4) 0.2574(4) 0.45667(19) 0.0215(9) Uani 1 1 d .
C35 C -0.2870(4) 0.3747(4) 0.42165(19) 0.0197(9) Uani 1 1 d .
H35 H -0.3760 0.4461 0.4354 0.024 Uiso 1 1 calc R
C36 C -0.1920(4) 0.3917(3) 0.36746(19) 0.0178(9) Uani 1 1 d .
C37 C 0.1118(4) 0.0458(4) 0.3645(2) 0.0252(9) Uani 1 1 d .
H37A H 0.1687 0.0389 0.4006 0.038 Uiso 1 1 calc R
H37B H 0.1603 0.0516 0.3160 0.038 Uiso 1 1 calc R
H37C H 0.0964 -0.0309 0.3668 0.038 Uiso 1 1 calc R
C38 C -0.3626(4) 0.2427(4) 0.5165(2) 0.0339(11) Uani 1 1 d .
H38A H -0.3641 0.1609 0.5098 0.051 Uiso 1 1 calc R
H38B H -0.4552 0.3148 0.5148 0.051 Uiso 1 1 calc R
H38C H -0.3364 0.2429 0.5636 0.051 Uiso 1 1 calc R
C39 C -0.2299(4) 0.5286(3) 0.3401(2) 0.0221(9) Uani 1 1 d .
H39A H -0.3217 0.5886 0.3661 0.033 Uiso 1 1 calc R
H39B H -0.2323 0.5316 0.2881 0.033 Uiso 1 1 calc R
H39C H -0.1601 0.5537 0.3487 0.033 Uiso 1 1 calc R
C40 C -0.0170(4) 0.3366(3) 0.21440(19) 0.0163(8) Uani 1 1 d .
C41 C -0.0374(4) 0.4547(3) 0.1805(2) 0.0200(9) Uani 1 1 d .
C42 C -0.0854(4) 0.4827(4) 0.1141(2) 0.0237(9) Uani 1 1 d .
H42 H -0.0992 0.5627 0.0917 0.028 Uiso 1 1 calc R
C43 C -0.1140(4) 0.3990(4) 0.0795(2) 0.0243(9) Uani 1 1 d .
C44 C -0.0921(4) 0.2822(4) 0.1137(2) 0.0217(9) Uani 1 1 d .
H44 H -0.1118 0.2235 0.0915 0.026 Uiso 1 1 calc R
C45 C -0.0427(4) 0.2484(3) 0.17900(19) 0.0178(8) Uani 1 1 d .
C46 C -0.0059(4) 0.5544(4) 0.2100(2) 0.0255(9) Uani 1 1 d .
H46A H 0.0760 0.5556 0.1792 0.038 Uiso 1 1 calc R
H46B H 0.0128 0.5316 0.2595 0.038 Uiso 1 1 calc R
H46C H -0.0861 0.6402 0.2102 0.038 Uiso 1 1 calc R
C47 C -0.1658(4) 0.4327(4) 0.0073(2) 0.0350(11) Uani 1 1 d .
H47A H -0.2644 0.4528 0.0149 0.053 Uiso 1 1 calc R
H47B H -0.1115 0.3590 -0.0262 0.053 Uiso 1 1 calc R
H47C H -0.1551 0.5081 -0.0132 0.053 Uiso 1 1 calc R
C48 C -0.0043(4) 0.1120(3) 0.2062(2) 0.0248(9) Uani 1 1 d .
H48A H -0.0234 0.0648 0.1723 0.037 Uiso 1 1 calc R
H48B H -0.0598 0.1156 0.2541 0.037 Uiso 1 1 calc R
H48C H 0.0949 0.0675 0.2097 0.037 Uiso 1 1 calc R

loop_
_atom_site_aniso_label
_atom_site_aniso_U_11
_atom_site_aniso_U_22
_atom_site_aniso_U_33
_atom_site_aniso_U_23
_atom_site_aniso_U_13
_atom_site_aniso_U_12
V1 0.0172(4) 0.0172(4) 0.0189(4) -0.0015(3) -0.0030(3) -0.0095(3)
O1 0.0260(16) 0.0244(15) 0.0188(15) -0.0011(11) -0.0066(12) -0.0121(13)
N1 0.0154(17) 0.0193(17) 0.0215(18) -0.0016(13) -0.0022(13) -0.0104(15)
N2 0.0165(17) 0.0179(17) 0.0184(18) -0.0005(13) -0.0037(13) -0.0097(15)
N3 0.0172(18) 0.0169(17) 0.0256(19) -0.0051(13) -0.0033(14) -0.0094(15)
N4 0.0178(18) 0.0172(17) 0.0210(18) -0.0030(13) -0.0040(14) -0.0086(15)
C1 0.019(2) 0.015(2) 0.017(2) 0.0026(15) -0.0080(16) -0.0077(18)
C2 0.021(2) 0.022(2) 0.039(3) -0.0050(18) -0.0054(19) -0.014(2)
C3 0.022(2) 0.023(2) 0.032(2) -0.0013(18) -0.0085(18) -0.016(2)
C4 0.019(2) 0.014(2) 0.024(2) -0.0061(16) -0.0048(17) -0.0074(18)
C5 0.024(2) 0.018(2) 0.023(2) -0.0010(16) -0.0125(18) -0.0114(19)
C6 0.028(2) 0.026(2) 0.015(2) -0.0001(16) -0.0029(17) -0.016(2)
C7 0.028(2) 0.021(2) 0.019(2) -0.0038(16) -0.0051(18) -0.0104(19)
C8 0.025(2) 0.013(2) 0.025(2) 0.0013(16) -0.0090(18) -0.0068(18)
C9 0.024(2) 0.015(2) 0.024(2) -0.0010(16) -0.0062(18) -0.0115(19)
C10 0.030(2) 0.024(2) 0.030(2) 0.0018(17) -0.0114(19) -0.012(2)
C11 0.031(3) 0.032(3) 0.026(2) -0.0031(19) -0.0005(19) -0.008(2)
C12 0.029(2) 0.024(2) 0.025(2) -0.0006(17) 0.0002(18) -0.012(2)
C13 0.017(2) 0.020(2) 0.021(2) -0.0031(16) -0.0022(17) -0.0102(18)
C14 0.019(2) 0.025(2) 0.027(2) 0.0004(17) -0.0035(17) -0.0157(19)
C15 0.025(2) 0.034(3) 0.019(2) -0.0076(18) -0.0003(18) -0.016(2)
C16 0.018(2) 0.029(2) 0.035(3) -0.0084(19) -0.0045(18) -0.012(2)
C17 0.015(2) 0.021(2) 0.035(3) 0.0009(17) -0.0076(18) -0.0070(19)
C18 0.017(2) 0.024(2) 0.025(2) -0.0042(17) -0.0050(17) -0.0094(19)
C19 0.045(3) 0.028(2) 0.025(2) 0.0048(18) -0.010(2) -0.021(2)
C20 0.034(3) 0.031(3) 0.045(3) -0.015(2) -0.007(2) -0.007(2)
C21 0.028(3) 0.027(2) 0.029(3) 0.0027(18) -0.0118(19) -0.005(2)
C22 0.013(2) 0.019(2) 0.025(2) -0.0016(16) -0.0011(16) -0.0107(18)
C23 0.014(2) 0.021(2) 0.019(2) 0.0006(16) -0.0010(16) -0.0113(18)
C24 0.023(2) 0.024(2) 0.017(2) -0.0021(16) -0.0024(17) -0.0124(19)
C25 0.022(2) 0.018(2) 0.027(2) -0.0046(17) 0.0039(18) -0.0092(19)
C26 0.023(2) 0.019(2) 0.030(3) 0.0031(17) -0.0014(18) -0.0091(19)
C27 0.015(2) 0.024(2) 0.021(2) 0.0016(16) -0.0009(16) -0.0119(19)
C28 0.020(2) 0.023(2) 0.016(2) 0.0004(16) -0.0022(16) -0.0129(19)
C29 0.044(3) 0.022(2) 0.036(3) -0.0057(19) -0.004(2) -0.009(2)
C30 0.022(2) 0.026(2) 0.030(2) 0.0044(18) -0.0066(18) -0.008(2)
C31 0.020(2) 0.025(2) 0.014(2) -0.0012(16) -0.0026(16) -0.0153(19)
C32 0.018(2) 0.015(2) 0.024(2) 0.0013(16) -0.0081(17) -0.0075(18)
C33 0.025(2) 0.022(2) 0.020(2) 0.0031(16) -0.0041(18) -0.011(2)
C34 0.022(2) 0.025(2) 0.018(2) 0.0007(17) -0.0030(17) -0.012(2)
C35 0.015(2) 0.024(2) 0.019(2) -0.0040(16) -0.0012(16) -0.0075(18)
C36 0.019(2) 0.015(2) 0.020(2) -0.0028(15) -0.0070(17) -0.0060(18)
C37 0.024(2) 0.024(2) 0.029(2) 0.0047(17) -0.0059(18) -0.012(2)
C38 0.029(3) 0.031(3) 0.031(3) 0.0070(19) 0.0020(19) -0.009(2)
C39 0.020(2) 0.017(2) 0.026(2) -0.0045(16) 0.0010(17) -0.0063(18)
C40 0.012(2) 0.021(2) 0.018(2) 0.0006(15) -0.0014(16) -0.0088(17)
C41 0.013(2) 0.021(2) 0.025(2) -0.0003(16) -0.0014(17) -0.0074(18)
C42 0.020(2) 0.022(2) 0.024(2) 0.0043(17) -0.0033(17) -0.0060(19)
C43 0.011(2) 0.036(3) 0.019(2) -0.0024(18) -0.0001(16) -0.0060(19)
C44 0.014(2) 0.031(2) 0.021(2) -0.0066(17) 0.0013(17) -0.0113(19)
C45 0.012(2) 0.021(2) 0.020(2) -0.0021(16) 0.0032(16) -0.0091(17)
C46 0.030(2) 0.020(2) 0.031(2) 0.0064(17) -0.0083(19) -0.016(2)
C47 0.028(3) 0.042(3) 0.028(3) -0.002(2) -0.0073(19) -0.008(2)
C48 0.026(2) 0.026(2) 0.028(2) -0.0052(18) -0.0022(18) -0.018(2)

loop_
_atom_type_symbol
_atom_type_description
_atom_type_scat_dispersion_real
_atom_type_scat_dispersion_imag
_atom_type_scat_source
C C 0.0033 0.0016 'International Tables Vol C Tables 4.2.6.8 and 6.1.1.4'
H H 0.0000 0.0000 'International Tables Vol C Tables 4.2.6.8 and 6.1.1.4'
N N 0.0061 0.0033 'International Tables Vol C Tables 4.2.6.8 and 6.1.1.4'
O O 0.0106 0.0060 'International Tables Vol C Tables 4.2.6.8 and 6.1.1.4'
V V 0.3005 0.5294 'International Tables Vol C Tables 4.2.6.8 and 6.1.1.4'

loop_
_geom_angle_atom_site_label_1
_geom_angle_atom_site_label_2
_geom_angle_atom_site_label_3
_geom_angle
O1 V1 N1 109.61(13)
O1 V1 N2 107.21(13)
N1 V1 N2 119.18(13)
O1 V1 C22 105.23(14)
N1 V1 C22 105.01(14)
N2 V1 C22 109.78(13)
C1 N1 V1 144.7(3)
C31 N2 C40 114.7(3)
C31 N2 V1 125.9(2)
C40 N2 V1 119.1(2)
C1 N3 C2 109.2(3)
C1 N3 C4 124.4(3)
C2 N3 C4 126.4(3)
C1 N4 C3 110.2(3)
C1 N4 C13 122.8(3)
C3 N4 C13 126.9(3)
N1 C1 N4 126.1(3)
N1 C1 N3 128.6(3)
N4 C1 N3 105.3(3)
C3 C2 N3 108.4(3)
C3 C2 H2 125.8
N3 C2 H2 125.8
C2 C3 N4 107.0(3)
C2 C3 H3 126.5
N4 C3 H3 126.5
C9 C4 C5 123.4(3)
C9 C4 N3 118.3(3)
C5 C4 N3 118.3(3)
C6 C5 C4 117.2(3)
C6 C5 C10 121.7(3)
C4 C5 C10 121.1(3)
C5 C6 C7 122.1(3)
C5 C6 H6 119.0
C7 C6 H6 119.0
C8 C7 C6 117.9(3)
C8 C7 C11 121.2(3)
C6 C7 C11 120.9(3)
C7 C8 C9 122.4(3)
C7 C8 H8 118.8
C9 C8 H8 118.8
C4 C9 C8 116.9(3)
C4 C9 C12 122.0(3)
C8 C9 C12 121.1(3)
C5 C10 H10A 109.5
C5 C10 H10B 109.5
H10A C10 H10B 109.5
C5 C10 H10C 109.5
H10A C10 H10C 109.5
H10B C10 H10C 109.5
C7 C11 H11A 109.5
C7 C11 H11B 109.5
H11A C11 H11B 109.5
C7 C11 H11C 109.5
H11A C11 H11C 109.5
H11B C11 H11C 109.5
C9 C12 H12A 109.5
C9 C12 H12B 109.5
H12A C12 H12B 109.5
C9 C12 H12C 109.5
H12A C12 H12C 109.5
H12B C12 H12C 109.5
C14 C13 C18 123.3(3)
C14 C13 N4 118.3(3)
C18 C13 N4 118.4(3)
C13 C14 C15 117.3(4)
C13 C14 C19 120.4(3)
C15 C14 C19 122.4(3)
C14 C15 C16 122.0(4)
C14 C15 H15 119.0
C16 C15 H15 119.0
C17 C16 C15 118.0(3)
C17 C16 C20 120.9(4)
C15 C16 C20 121.0(4)
C16 C17 C18 122.3(4)
C16 C17 H17 118.9
C18 C17 H17 118.9
C13 C18 C17 117.1(3)
C13 C18 C21 120.2(3)
C17 C18 C21 122.7(3)
C14 C19 H19A 109.5
C14 C19 H19B 109.5
H19A C19 H19B 109.5
C14 C19 H19C 109.5
H19A C19 H19C 109.5
H19B C19 H19C 109.5
C16 C20 H20A 109.5
C16 C20 H20B 109.5
H20A C20 H20B 109.5
C16 C20 H20C 109.5
H20A C20 H20C 109.5
H20B C20 H20C 109.5
C18 C21 H21A 109.5
C18 C21 H21B 109.5
H21A C21 H21B 109.5
C18 C21 H21C 109.5
H21A C21 H21C 109.5
H21B C21 H21C 109.5
C23 C22 C27 117.2(3)
C23 C22 V1 117.1(3)
C27 C22 V1 125.3(3)
C24 C23 C22 120.3(3)
C24 C23 C28 116.1(3)
C22 C23 C28 123.7(3)
C25 C24 C23 122.1(3)
C25 C24 H24 118.9
C23 C24 H24 118.9
C24 C25 C26 117.2(3)
C24 C25 C29 122.2(4)
C26 C25 C29 120.6(4)
C25 C26 C27 122.7(4)
C25 C26 H26 118.7
C27 C26 H26 118.7
C26 C27 C22 119.9(3)
C26 C27 C30 115.8(3)
C22 C27 C30 124.3(3)
C23 C28 H28A 109.5
C23 C28 H28B 109.5
H28A C28 H28B 109.5
C23 C28 H28C 109.5
H28A C28 H28C 109.5
H28B C28 H28C 109.5
C25 C29 H29A 109.5
C25 C29 H29B 109.5
H29A C29 H29B 109.5
C25 C29 H29C 109.5
H29A C29 H29C 109.5
H29B C29 H29C 109.5
C27 C30 H30A 109.5
C27 C30 H30B 109.5
H30A C30 H30B 109.5
C27 C30 H30C 109.5
H30A C30 H30C 109.5
H30B C30 H30C 109.5
C32 C31 C36 117.9(3)
C32 C31 N2 121.3(3)
C36 C31 N2 120.8(3)
C33 C32 C31 119.1(3)
C33 C32 C37 116.3(3)
C31 C32 C37 124.6(3)
C34 C33 C32 123.1(3)
C34 C33 H33 118.4
C32 C33 H33 118.4
C33 C34 C35 117.0(3)
C33 C34 C38 121.5(3)
C35 C34 C38 121.5(3)
C36 C35 C34 122.8(3)
C36 C35 H35 118.6
C34 C35 H35 118.6
C35 C36 C31 119.9(3)
C35 C36 C39 117.6(3)
C31 C36 C39 122.4(3)
C32 C37 H37A 109.5
C32 C37 H37B 109.5
H37A C37 H37B 109.5
C32 C37 H37C 109.5
H37A C37 H37C 109.5
H37B C37 H37C 109.5
C34 C38 H38A 109.5
C34 C38 H38B 109.5
H38A C38 H38B 109.5
C34 C38 H38C 109.5
H38A C38 H38C 109.5
H38B C38 H38C 109.5
C36 C39 H39A 109.5
C36 C39 H39B 109.5
H39A C39 H39B 109.5
C36 C39 H39C 109.5
H39A C39 H39C 109.5
H39B C39 H39C 109.5
C41 C40 C45 118.7(3)
C41 C40 N2 122.7(3)
C45 C40 N2 118.5(3)
C42 C41 C40 119.0(3)
C42 C41 C46 116.7(3)
C40 C41 C46 124.2(3)
C43 C42 C41 123.1(4)
C43 C42 H42 118.5
C41 C42 H42 118.5
C42 C43 C44 117.0(3)
C42 C43 C47 121.6(4)
C44 C43 C47 121.4(3)
C45 C44 C43 122.5(3)
C45 C44 H44 118.8
C43 C44 H44 118.8
C44 C45 C40 119.7(3)
C44 C45 C48 117.9(3)
C40 C45 C48 122.1(3)
C41 C46 H46A 109.5
C41 C46 H46B 109.5
H46A C46 H46B 109.5
C41 C46 H46C 109.5
H46A C46 H46C 109.5
H46B C46 H46C 109.5
C43 C47 H47A 109.5
C43 C47 H47B 109.5
H47A C47 H47B 109.5
C43 C47 H47C 109.5
H47A C47 H47C 109.5
H47B C47 H47C 109.5
C45 C48 H48A 109.5
C45 C48 H48B 109.5
H48A C48 H48B 109.5
C45 C48 H48C 109.5
H48A C48 H48C 109.5
H48B C48 H48C 109.5

loop_
_geom_bond_atom_site_label_1
_geom_bond_atom_site_label_2
_geom_bond_distance
V1 O1 1.598(3)
V1 N1 1.779(3)
V1 N2 1.919(3)
V1 C22 2.109(4)
N1 C1 1.318(4)
N2 C31 1.455(4)
N2 C40 1.462(4)
N3 C1 1.380(4)
N3 C2 1.395(4)
N3 C4 1.448(5)
N4 C1 1.378(5)
N4 C3 1.394(4)
N4 C13 1.448(4)
C2 C3 1.345(5)
C2 H2 0.9500
C3 H3 0.9500
C4 C9 1.389(5)
C4 C5 1.406(5)
C5 C6 1.394(5)
C5 C10 1.514(5)
C6 C7 1.402(5)
C6 H6 0.9500
C7 C8 1.401(5)
C7 C11 1.509(5)
C8 C9 1.403(5)
C8 H8 0.9500
C9 C12 1.513(5)
C10 H10A 0.9800
C10 H10B 0.9800
C10 H10C 0.9800
C11 H11A 0.9800
C11 H11B 0.9800
C11 H11C 0.9800
C12 H12A 0.9800
C12 H12B 0.9800
C12 H12C 0.9800
C13 C14 1.392(5)
C13 C18 1.393(5)
C14 C15 1.395(5)
C14 C19 1.517(5)
C15 C16 1.400(5)
C15 H15 0.9500
C16 C17 1.394(5)
C16 C20 1.513(5)
C17 C18 1.396(5)
C17 H17 0.9500
C18 C21 1.506(5)
C19 H19A 0.9800
C19 H19B 0.9800
C19 H19C 0.9800
C20 H20A 0.9800
C20 H20B 0.9800
C20 H20C 0.9800
C21 H21A 0.9800
C21 H21B 0.9800
C21 H21C 0.9800
C22 C23 1.421(5)
C22 C27 1.422(5)
C23 C24 1.410(5)
C23 C28 1.522(5)
C24 C25 1.385(5)
C24 H24 0.9500
C25 C26 1.394(5)
C25 C29 1.511(5)
C26 C27 1.401(5)
C26 H26 0.9500
C27 C30 1.511(5)
C28 H28A 0.9800
C28 H28B 0.9800
C28 H28C 0.9800
C29 H29A 0.9800
C29 H29B 0.9800
C29 H29C 0.9800
C30 H30A 0.9800
C30 H30B 0.9800
C30 H30C 0.9800
C31 C32 1.420(5)
C31 C36 1.424(5)
C32 C33 1.407(5)
C32 C37 1.510(5)
C33 C34 1.382(5)
C33 H33 0.9500
C34 C35 1.391(5)
C34 C38 1.516(5)
C35 C36 1.389(5)
C35 H35 0.9500
C36 C39 1.523(5)
C37 H37A 0.9800
C37 H37B 0.9800
C37 H37C 0.9800
C38 H38A 0.9800
C38 H38B 0.9800
C38 H38C 0.9800
C39 H39A 0.9800
C39 H39B 0.9800
C39 H39C 0.9800
C40 C41 1.408(5)
C40 C45 1.423(5)
C41 C42 1.400(5)
C41 C46 1.523(5)
C42 C43 1.389(5)
C42 H42 0.9500
C43 C44 1.394(5)
C43 C47 1.521(5)
C44 C45 1.389(5)
C44 H44 0.9500
C45 C48 1.516(5)
C46 H46A 0.9800
C46 H46B 0.9800
C46 H46C 0.9800
C47 H47A 0.9800
C47 H47B 0.9800
C47 H47C 0.9800
C48 H48A 0.9800
C48 H48B 0.9800
C48 H48C 0.9800

loop_
_geom_torsion_atom_site_label_1
_geom_torsion_atom_site_label_2
_geom_torsion_atom_site_label_3
_geom_torsion_atom_site_label_4
_geom_torsion
O1 V1 N1 C1 18.3(5)
N2 V1 N1 C1 142.3(4)
C22 V1 N1 C1 -94.3(5)
O1 V1 N2 C31 -7.8(3)
N1 V1 N2 C31 -132.9(3)
C22 V1 N2 C31 106.0(3)
O1 V1 N2 C40 178.0(2)
N1 V1 N2 C40 52.8(3)
C22 V1 N2 C40 -68.2(3)
V1 N1 C1 N4 90.7(5)
V1 N1 C1 N3 -92.7(5)
C3 N4 C1 N1 177.4(3)
C13 N4 C1 N1 -6.8(6)
C3 N4 C1 N3 0.2(4)
C13 N4 C1 N3 175.9(3)
C2 N3 C1 N1 -177.0(4)
C4 N3 C1 N1 2.5(6)
C2 N3 C1 N4 0.1(4)
C4 N3 C1 N4 179.6(3)
C1 N3 C2 C3 -0.3(4)
C4 N3 C2 C3 -179.9(3)
N3 C2 C3 N4 0.4(4)
C1 N4 C3 C2 -0.4(4)
C13 N4 C3 C2 -175.9(3)
C1 N3 C4 C9 -97.7(4)
C2 N3 C4 C9 81.7(4)
C1 N3 C4 C5 83.5(4)
C2 N3 C4 C5 -97.1(4)
C9 C4 C5 C6 2.0(5)
N3 C4 C5 C6 -179.3(3)
C9 C4 C5 C10 -177.7(3)
N3 C4 C5 C10 1.0(5)
C4 C5 C6 C7 0.1(5)
C10 C5 C6 C7 179.8(3)
C5 C6 C7 C8 -1.6(5)
C5 C6 C7 C11 178.1(3)
C6 C7 C8 C9 1.1(5)
C11 C7 C8 C9 -178.5(3)
C5 C4 C9 C8 -2.4(5)
N3 C4 C9 C8 178.9(3)
C5 C4 C9 C12 177.5(3)
N3 C4 C9 C12 -1.2(5)
C7 C8 C9 C4 0.8(5)
C7 C8 C9 C12 -179.1(3)
C1 N4 C13 C14 90.8(4)
C3 N4 C13 C14 -94.2(4)
C1 N4 C13 C18 -87.7(4)
C3 N4 C13 C18 87.3(5)
C18 C13 C14 C15 -1.1(5)
N4 C13 C14 C15 -179.5(3)
C18 C13 C14 C19 178.3(3)
N4 C13 C14 C19 -0.1(5)
C13 C14 C15 C16 1.5(5)
C19 C14 C15 C16 -177.8(4)
C14 C15 C16 C17 -0.8(5)
C14 C15 C16 C20 179.0(4)
C15 C16 C17 C18 -0.4(6)
C20 C16 C17 C18 179.7(4)
C14 C13 C18 C17 -0.1(5)
N4 C13 C18 C17 178.3(3)
C14 C13 C18 C21 179.9(3)
N4 C13 C18 C21 -1.6(5)
C16 C17 C18 C13 0.9(5)
C16 C17 C18 C21 -179.2(4)
O1 V1 C22 C23 179.1(3)
N1 V1 C22 C23 -65.3(3)
N2 V1 C22 C23 64.0(3)
O1 V1 C22 C27 6.4(3)
N1 V1 C22 C27 122.1(3)
N2 V1 C22 C27 -108.6(3)
C27 C22 C23 C24 7.5(5)
V1 C22 C23 C24 -165.7(3)
C27 C22 C23 C28 -172.7(3)
V1 C22 C23 C28 14.1(4)
C22 C23 C24 C25 -2.4(5)
C28 C23 C24 C25 177.8(3)
C23 C24 C25 C26 -3.9(5)
C23 C24 C25 C29 175.9(4)
C24 C25 C26 C27 4.9(6)
C29 C25 C26 C27 -174.9(4)
C25 C26 C27 C22 0.3(6)
C25 C26 C27 C30 -178.2(3)
C23 C22 C27 C26 -6.5(5)
V1 C22 C27 C26 166.1(3)
C23 C22 C27 C30 171.9(3)
V1 C22 C27 C30 -15.5(5)
C40 N2 C31 C32 121.0(3)
V1 N2 C31 C32 -53.5(4)
C40 N2 C31 C36 -60.0(4)
V1 N2 C31 C36 125.5(3)
C36 C31 C32 C33 3.9(5)
N2 C31 C32 C33 -177.0(3)
C36 C31 C32 C37 -175.3(3)
N2 C31 C32 C37 3.8(5)
C31 C32 C33 C34 -0.2(5)
C37 C32 C33 C34 179.1(3)
C32 C33 C34 C35 -2.0(5)
C32 C33 C34 C38 179.4(3)
C33 C34 C35 C36 0.3(5)
C38 C34 C35 C36 178.9(3)
C34 C35 C36 C31 3.4(5)
C34 C35 C36 C39 -172.4(3)
C32 C31 C36 C35 -5.5(5)
N2 C31 C36 C35 175.5(3)
C32 C31 C36 C39 170.1(3)
N2 C31 C36 C39 -8.9(5)
C31 N2 C40 C41 116.1(4)
V1 N2 C40 C41 -69.0(4)
C31 N2 C40 C45 -67.2(4)
V1 N2 C40 C45 107.7(3)
C45 C40 C41 C42 1.6(5)
N2 C40 C41 C42 178.3(3)
C45 C40 C41 C46 -176.3(3)
N2 C40 C41 C46 0.4(5)
C40 C41 C42 C43 -0.2(5)
C46 C41 C42 C43 177.8(4)
C41 C42 C43 C44 -0.2(5)
C41 C42 C43 C47 -179.9(3)
C42 C43 C44 C45 -0.7(5)
C47 C43 C44 C45 179.0(3)
C43 C44 C45 C40 2.1(5)
C43 C44 C45 C48 -171.9(3)
C41 C40 C45 C44 -2.5(5)
N2 C40 C45 C44 -179.4(3)
C41 C40 C45 C48 171.2(3)
N2 C40 C45 C48 -5.7(5)

loop_
_cod_related_entry_id
_cod_related_entry_database
_cod_related_entry_code
1 ChemSpider 30660588
